data_7061113
loop_
_publ_author_name
'Todorova, Stanislava E.'
'Rusew, Rusi I.'
'Petkova, Zhanina S.'
'Shivachev, Boris L.'
'Nikolova, Rositsa P.'
'Kurteva, Vanya B.'

_publ_section_title
;
 Acylpyrazolones possessing a heterocyclic moiety in the acyl fragment:
 intramolecular vs. intermolecular zwitterionic structures
;
_journal_issue 3
_journal_name_full 'New Journal of Chemistry'
_journal_page_first 1080
_journal_page_last 1086
_journal_paper_doi 10.1039/D1NJ05458A
_journal_volume 46
_journal_year 2022
_chemical_formula_moiety 'C16 H19 N3 O2, 0.5(C2 H3 N)'
_chemical_formula_sum 'C17 H20.5 N3.5 O2'
_chemical_formula_weight 305.87
_space_group_crystal_system triclinic
_space_group_IT_number 2
_space_group_name_Hall '-P 1'
_space_group_name_H-M_alt 'P -1'
_atom_sites_solution_hydrogens mixed
_atom_sites_solution_primary dual
_audit_creation_date 2021-10-14
_audit_creation_method
;
Olex2 1.5
(compiled 2021.08.20 svn.r13c46975 for OlexSys, GUI svn.r6405)
;
_audit_update_record
;
2021-11-02 deposited with the CCDC.	2021-12-02 downloaded from the CCDC.
;
_cell_angle_alpha 86.844(4)
_cell_angle_beta 89.823(4)
_cell_angle_gamma 69.381(5)
_cell_formula_units_Z 4
_cell_length_a 9.9053(5)
_cell_length_b 11.6377(6)
_cell_length_c 15.0249(6)
_cell_measurement_reflns_used 6093
_cell_measurement_temperature 290
_cell_measurement_theta_max 30.7950
_cell_measurement_theta_min 2.3190
_cell_volume 1618.34(14)
_computing_cell_refinement 'CrysAlisPro 1.171.41.117a (Rigaku OD, 2021)'
_computing_data_collection 'CrysAlisPro 1.171.41.117a (Rigaku OD, 2021)'
_computing_data_reduction 'CrysAlisPro 1.171.41.117a (Rigaku OD, 2021)'
_computing_molecular_graphics 'Olex2 1.5 (Dolomanov et al., 2009)'
_computing_publication_material 'Olex2 1.5 (Dolomanov et al., 2009)'
_computing_structure_refinement 'XL  (Sheldrick, 2008)'
_computing_structure_solution 'XT  (Sheldrick, 2015)'
_diffrn_ambient_temperature 290
_diffrn_detector 'CCD plate'
_diffrn_measured_fraction_theta_full 0.999
_diffrn_measured_fraction_theta_max 0.988
_diffrn_measurement_details
;
List of Runs (angles in degrees, time in seconds):

  # Type    Start    End  Width  t~exp~   \w     \q     \k     \f   Frames
#--------------------------------------------------------------------------
  1  \f     -9.39 350.61   0.40   10.00  83.13  -7.74  28.85    --   900
  2  \w   -101.52  19.68   0.40   10.00    --   -7.74 -59.25  92.08  303
  3  \w   -101.52  19.68   0.40   10.00    --   -7.74 -59.25 -51.92  303
  4  \w   -101.52  19.68   0.40   20.00    --   -7.74 -59.25 164.08  303
  5  \w   -101.52  19.68   0.40   20.00    --   -7.74 -59.25  20.08  303
;
_diffrn_measurement_device 'abstract diffractometer'
_diffrn_measurement_device_type 'Saxi-CrysAlisPro-abstract goniometer imported SAXI images'
_diffrn_measurement_method '\w and \f scans'
_diffrn_orient_matrix_type 'CrysAlisPro convention (1999,Acta A55,543-557)'
_diffrn_orient_matrix_UB_11 -0.0350329000
_diffrn_orient_matrix_UB_12 0.0132691000
_diffrn_orient_matrix_UB_13 0.0414221000
_diffrn_orient_matrix_UB_21 -0.0328093000
_diffrn_orient_matrix_UB_22 -0.0442269000
_diffrn_orient_matrix_UB_23 -0.0063682000
_diffrn_orient_matrix_UB_31 0.0595952000
_diffrn_orient_matrix_UB_32 -0.0460721000
_diffrn_orient_matrix_UB_33 0.0219026000
_diffrn_radiation_monochromator graphite
_diffrn_radiation_probe x-ray
_diffrn_radiation_type 'Mo K\a'
_diffrn_radiation_wavelength 0.71073
_diffrn_reflns_av_unetI/netI 0.0906
_diffrn_reflns_Laue_measured_fraction_full 0.999
_diffrn_reflns_Laue_measured_fraction_max 0.988
_diffrn_reflns_limit_h_max 12
_diffrn_reflns_limit_h_min -12
_diffrn_reflns_limit_k_max 14
_diffrn_reflns_limit_k_min -14
_diffrn_reflns_limit_l_max 18
_diffrn_reflns_limit_l_min -18
_diffrn_reflns_number 11782
_diffrn_reflns_point_group_measured_fraction_full 0.999
_diffrn_reflns_point_group_measured_fraction_max 0.988
_diffrn_reflns_theta_full 25.242
_diffrn_reflns_theta_max 26.371
_diffrn_reflns_theta_min 1.873
_diffrn_source 'fine-focus sealed X-ray tube'
_diffrn_source_type 'Enhance (Mo) X-ray Source'
_exptl_absorpt_coefficient_mu 0.085
_exptl_absorpt_correction_T_max 1.00000
_exptl_absorpt_correction_T_min 0.73176
_exptl_absorpt_correction_type multi-scan
_exptl_absorpt_process_details
;
CrysAlisPro 1.171.41.117a (Rigaku Oxford Diffraction, 2021)
Empirical absorption correction using spherical harmonics,
implemented in SCALE3 ABSPACK scaling algorithm.
;
_exptl_crystal_colour colourless
_exptl_crystal_colour_primary colourless
_exptl_crystal_density_diffrn 1.255
_exptl_crystal_description needle
_exptl_crystal_F_000 652
_exptl_crystal_size_max 0.35
_exptl_crystal_size_mid 0.2
_exptl_crystal_size_min 0.1
_refine_diff_density_max 0.524
_refine_diff_density_min -0.452
_refine_diff_density_rms 0.050
_refine_ls_extinction_coef 0.025(4)
_refine_ls_extinction_expression Fc^*^=kFc[1+0.001xFc^2^\l^3^/sin(2\q)]^-1/4^
_refine_ls_extinction_method 'SHELXL-2018/3 (Sheldrick 2018)'
_refine_ls_goodness_of_fit_ref 0.930
_refine_ls_hydrogen_treatment mixed
_refine_ls_matrix_type full
_refine_ls_number_parameters 419
_refine_ls_number_reflns 11782
_refine_ls_number_restraints 0
_refine_ls_restrained_S_all 0.930
_refine_ls_R_factor_all 0.1149
_refine_ls_R_factor_gt 0.0626
_refine_ls_shift/su_max 0.000
_refine_ls_shift/su_mean 0.000
_refine_ls_structure_factor_coef Fsqd
_refine_ls_weighting_details 'w=1/[\s^2^(Fo^2^)+(0.1047P)^2^] where P=(Fo^2^+2Fc^2^)/3'
_refine_ls_weighting_scheme calc
_refine_ls_wR_factor_gt 0.1671
_refine_ls_wR_factor_ref 0.1781
_reflns_Friedel_coverage 0.000
_reflns_number_gt 5754
_reflns_number_total 11782
_reflns_threshold_expression 'I > 2\s(I)'
_twin_special_details
;
Component 2 rotated by 179.9640\% 
around [0.92 0.38 0.00] (reciprocal) or [1.00 -0.00 -0.00] (direct)
;
_cod_data_source_file d1nj05458a2.cif
_cod_data_source_block mo_b_0124_twin1_hklf4
_cod_depositor_comments
;
Adding full bibliography for 7061108--7061121.cif.

2024-12-16
Z value and formula fixed to values more according to usual
chemical conventions.                 miguel
;
_cod_original_formula_sum 'C34 H41 N7 O4'
_cod_original_formula_weight 611.74
_cod_original_formula_moiety '2(C16 H19 N3 O2), C2 H3 N'
_cod_original_formula_units_Z 2
_cod_database_code 7061113
_shelx_shelxl_version_number 2018/3
_chemical_oxdiff_formula 'C11 H10 N O'
_shelx_space_group_comment
;
The symmetry employed for this shelxl refinement is uniquely defined
by the following loop, which should always be used as a source of
symmetry information in preference to the above space-group names.
They are only intended as comments.
;
_shelx_estimated_absorpt_t_max 0.992
_shelx_estimated_absorpt_t_min 0.971
_olex2_refinement_description
;
1. Twinned data refinement
 Scales: 0.4899(13)
 0.5101(13)
2. Fixed Uiso
 At 1.2 times of:
  All C(H) groups, All C(H,H) groups
 At 1.5 times of:
  All C(H,H,H) groups
3.a Secondary CH2 refined with riding coordinates:
 C132(H13A,H13B), C122(H12A,H12B), C162(H16A,H16B), C121(H12C,H12D), C152(H15A,
 H15B), C142(H14A,H14B), C131(H13C,H13D), C161(H16C,H16D), C151(H15C,H15D),
 C141(H14C,H14D)
3.b Aromatic/amide H refined with riding coordinates:
 C62(H62), C102(H102), C101(H101), C92(H92), C82(H82), C61(H61), C72(H72),
 C91(H91), C81(H81), C71(H71)
3.c Idealised Me refined as rotating group:
 C42(H42A,H42B,H42C), C41(H41A,H41B,H41C), C1(H1A,H1B,H1C)
;
_olex2_submission_special_instructions 'No special instructions were received'
_oxdiff_exptl_absorpt_empirical_details
;
Empirical correction (ABSPACK) includes:
- Absorption correction using spherical harmonics
- Frame scaling
;
_oxdiff_exptl_absorpt_empirical_full_max 1.723
_oxdiff_exptl_absorpt_empirical_full_min 0.372
_oxdiff_twin_integration_method simultaneous
_oxdiff_twin_items 2

loop_
_space_group_symop_operation_xyz
'x, y, z'
'-x, -y, -z'

loop_
_atom_site_label
_atom_site_type_symbol
_atom_site_fract_x
_atom_site_fract_y
_atom_site_fract_z
_atom_site_U_iso_or_equiv
_atom_site_adp_type
_atom_site_occupancy
_atom_site_site_symmetry_order
_atom_site_calc_flag
_atom_site_refinement_flags_posn
_atom_site_refinement_flags_adp
_atom_site_refinement_flags_occupancy
_atom_site_disorder_assembly
_atom_site_disorder_group
O12 O 0.8121(2) 0.84250(19) 0.56670(12) 0.0541(6) Uani 1 1 d . . . . .
O11 O 0.3911(2) 0.65324(19) 0.84124(12) 0.0526(5) Uani 1 1 d . . . . .
N32 N 1.1250(3) 0.8097(2) 0.77319(14) 0.0424(6) Uani 1 1 d . . . . .
O111 O 0.7375(2) 0.7911(2) 0.78303(13) 0.0651(6) Uani 1 1 d . . . . .
O112 O 1.2684(2) 0.7601(2) 0.61927(13) 0.0747(7) Uani 1 1 d . . . . .
N12 N 0.8925(2) 0.8454(2) 0.42159(14) 0.0481(6) Uani 1 1 d . . . . .
N11 N 0.4333(3) 0.7062(2) 0.98329(15) 0.0535(7) Uani 1 1 d . . . . .
N31 N 0.6902(3) 0.6804(3) 0.64277(16) 0.0523(7) Uani 1 1 d . . . . .
N22 N 1.0214(3) 0.8280(3) 0.37603(15) 0.0611(8) Uani 1 1 d . . . . .
C12 C 0.9116(3) 0.8336(3) 0.51299(17) 0.0434(7) Uani 1 1 d . . . . .
N21 N 0.5136(3) 0.7669(3) 1.02331(16) 0.0694(8) Uani 1 1 d . . . . .
C22 C 1.0625(3) 0.8081(3) 0.52558(17) 0.0471(8) Uani 1 1 d . . . . .
C52 C 0.7654(3) 0.8689(3) 0.37173(18) 0.0434(7) Uani 1 1 d . . . . .
C11 C 0.4585(3) 0.6977(3) 0.89246(18) 0.0458(7) Uani 1 1 d . . . . .
C132 C 1.0433(3) 0.7986(3) 0.85687(17) 0.0502(8) Uani 1 1 d . . . . .
H13A H 0.953401 0.787929 0.841877 0.060 Uiso 1 1 calc R U . . .
H13B H 1.100635 0.729057 0.895474 0.060 Uiso 1 1 calc R U . . .
C62 C 0.7706(3) 0.8181(3) 0.28914(19) 0.0554(8) Uani 1 1 d . . . . .
H62 H 0.857714 0.764871 0.268763 0.066 Uiso 1 1 calc R U . . .
C21 C 0.5651(3) 0.7512(3) 0.87605(18) 0.0493(8) Uani 1 1 d . . . . .
C111 C 0.6368(3) 0.7539(3) 0.79455(18) 0.0504(8) Uani 1 1 d . . . . .
C122 C 1.0445(3) 0.8034(3) 0.69167(16) 0.0519(8) Uani 1 1 d . . . . .
H12A H 0.960299 0.877838 0.683598 0.062 Uiso 1 1 calc R U . . .
H12B H 1.011422 0.734359 0.699021 0.062 Uiso 1 1 calc R U . . .
C102 C 0.6336(3) 0.9450(3) 0.40135(19) 0.0550(8) Uani 1 1 d . . . . .
H102 H 0.627958 0.979292 0.456308 0.066 Uiso 1 1 calc R U . . .
C112 C 1.1368(3) 0.7890(3) 0.60935(19) 0.0502(8) Uani 1 1 d . . . . .
C51 C 0.3302(3) 0.6739(3) 1.03417(19) 0.0534(8) Uani 1 1 d . . . . .
C162 C 1.1570(4) 0.9263(3) 0.7770(2) 0.0599(9) Uani 1 1 d . . . . .
H16A H 1.255970 0.912711 0.760468 0.072 Uiso 1 1 calc R U . . .
H16B H 1.093108 0.990382 0.736882 0.072 Uiso 1 1 calc R U . . .
C32 C 1.1195(3) 0.8071(3) 0.43863(19) 0.0567(9) Uani 1 1 d . . . . .
C121 C 0.5833(3) 0.7069(3) 0.71439(18) 0.0607(9) Uani 1 1 d . . . . .
H12C H 0.564642 0.632604 0.732442 0.073 Uiso 1 1 calc R U . . .
H12D H 0.493346 0.768078 0.692162 0.073 Uiso 1 1 calc R U . . .
C101 C 0.2882(4) 0.5782(3) 1.0113(2) 0.0639(9) Uani 1 1 d . . . . .
H101 H 0.331139 0.531005 0.964010 0.077 Uiso 1 1 calc R U . . .
C92 C 0.5105(3) 0.9702(3) 0.3499(2) 0.0652(9) Uani 1 1 d . . . . .
H92 H 0.421942 1.020359 0.370624 0.078 Uiso 1 1 calc R U . . .
C82 C 0.5184(4) 0.9214(3) 0.2680(2) 0.0683(10) Uani 1 1 d . . . . .
H82 H 0.435473 0.939363 0.232958 0.082 Uiso 1 1 calc R U . . .
C61 C 0.2691(4) 0.7412(3) 1.1067(2) 0.0691(10) Uani 1 1 d . . . . .
H61 H 0.298761 0.804784 1.122726 0.083 Uiso 1 1 calc R U . . .
C31 C 0.5918(4) 0.7915(3) 0.9593(2) 0.0660(10) Uani 1 1 d . . . . .
C72 C 0.6476(4) 0.8466(3) 0.2381(2) 0.0657(9) Uani 1 1 d . . . . .
H72 H 0.652500 0.814541 0.182394 0.079 Uiso 1 1 calc R U . . .
C91 C 0.1809(4) 0.5530(4) 1.0598(3) 0.0800(11) Uani 1 1 d . . . . .
H91 H 0.151161 0.489252 1.044271 0.096 Uiso 1 1 calc R U . . .
C152 C 1.1332(4) 0.9615(3) 0.8706(2) 0.0770(11) Uani 1 1 d . . . . .
H15A H 1.102892 1.049947 0.873965 0.092 Uiso 1 1 calc R U . . .
H15B H 1.220255 0.922755 0.906543 0.092 Uiso 1 1 calc R U . . .
C81 C 0.1183(4) 0.6222(4) 1.1307(3) 0.0852(13) Uani 1 1 d . . . . .
H81 H 0.044887 0.606371 1.161898 0.102 Uiso 1 1 calc R U . . .
C71 C 0.1643(4) 0.7142(4) 1.1550(2) 0.0860(12) Uani 1 1 d . . . . .
H71 H 0.124904 0.758520 1.204236 0.103 Uiso 1 1 calc R U . . .
C142 C 1.0152(4) 0.9151(4) 0.9010(3) 0.0880(13) Uani 1 1 d . . . . .
H14A H 1.018568 0.900967 0.965284 0.106 Uiso 1 1 calc R U . . .
H14B H 0.921157 0.974103 0.883279 0.106 Uiso 1 1 calc R U . . .
C2 C 0.2680(5) 0.4691(4) 0.7503(3) 0.0899(13) Uani 1 1 d . . . . .
C42 C 1.2717(4) 0.7896(5) 0.4143(2) 0.0955(15) Uani 1 1 d . . . . .
H42A H 1.277789 0.799886 0.350793 0.143 Uiso 1 1 calc R U . . .
H42B H 1.333596 0.708321 0.434302 0.143 Uiso 1 1 calc R U . . .
H42C H 1.301391 0.849210 0.442294 0.143 Uiso 1 1 calc R U . . .
C41 C 0.6917(5) 0.8583(5) 0.9792(2) 0.1095(17) Uani 1 1 d . . . . .
H41A H 0.666518 0.896331 1.034950 0.164 Uiso 1 1 calc R U . . .
H41B H 0.683512 0.920253 0.932542 0.164 Uiso 1 1 calc R U . . .
H41C H 0.789157 0.801089 0.982880 0.164 Uiso 1 1 calc R U . . .
N2 N 0.1478(4) 0.5054(4) 0.7609(4) 0.1403(18) Uani 1 1 d . . . . .
C1 C 0.4195(5) 0.4241(4) 0.7392(3) 0.1226(18) Uani 1 1 d . . . . .
H1A H 0.446105 0.354227 0.703150 0.184 Uiso 1 1 calc R U . . .
H1B H 0.466852 0.400295 0.796466 0.184 Uiso 1 1 calc R U . . .
H1C H 0.448232 0.487436 0.710465 0.184 Uiso 1 1 calc R U . . .
H31 H 0.721(3) 0.745(3) 0.6364(18) 0.056(10) Uiso 1 1 d . . . . .
C131 C 0.6289(4) 0.6664(4) 0.55463(19) 0.0703(10) Uani 1 1 d . . . . .
H13C H 0.544432 0.643358 0.562862 0.084 Uiso 1 1 calc R U . . .
H13D H 0.602085 0.742497 0.517921 0.084 Uiso 1 1 calc R U . . .
C161 C 0.8152(4) 0.5658(4) 0.6612(3) 0.0819(11) Uani 1 1 d . . . . .
H16C H 0.891413 0.583474 0.691481 0.098 Uiso 1 1 calc R U . . .
H16D H 0.786915 0.508272 0.699117 0.098 Uiso 1 1 calc R U . . .
C151 C 0.8621(8) 0.5171(6) 0.5829(4) 0.229(4) Uani 1 1 d . . . . .
H15C H 0.889607 0.428409 0.589277 0.275 Uiso 1 1 calc R U . . .
H15D H 0.946373 0.536237 0.565016 0.275 Uiso 1 1 calc R U . . .
C141 C 0.7455(7) 0.5682(5) 0.5132(3) 0.150(2) Uani 1 1 d . . . . .
H14C H 0.781147 0.601149 0.461319 0.180 Uiso 1 1 calc R U . . .
H14D H 0.711007 0.504614 0.494911 0.180 Uiso 1 1 calc R U . . .
H32 H 1.213(3) 0.754(3) 0.7763(19) 0.066(11) Uiso 1 1 d . . . . .

loop_
_atom_site_aniso_label
_atom_site_aniso_U_11
_atom_site_aniso_U_22
_atom_site_aniso_U_33
_atom_site_aniso_U_23
_atom_site_aniso_U_13
_atom_site_aniso_U_12
O12 0.0387(12) 0.0875(16) 0.0386(11) -0.0001(10) 0.0082(10) -0.0259(11)
O11 0.0422(12) 0.0743(15) 0.0490(12) -0.0018(10) 0.0012(10) -0.0305(12)
N32 0.0346(15) 0.0564(16) 0.0391(14) -0.0026(11) 0.0007(12) -0.0195(14)
O111 0.0526(14) 0.1067(19) 0.0550(13) -0.0084(12) 0.0078(11) -0.0511(14)
O112 0.0343(13) 0.134(2) 0.0513(13) -0.0088(13) -0.0010(11) -0.0243(14)
N12 0.0326(14) 0.0798(18) 0.0359(13) 0.0001(12) 0.0020(11) -0.0253(13)
N11 0.0430(15) 0.0810(19) 0.0434(14) -0.0034(13) 0.0074(12) -0.0303(15)
N31 0.0423(16) 0.076(2) 0.0461(15) -0.0061(13) 0.0034(12) -0.0293(16)
N22 0.0385(16) 0.107(2) 0.0421(14) -0.0076(14) 0.0096(13) -0.0312(16)
C12 0.0379(17) 0.061(2) 0.0343(15) -0.0029(13) 0.0060(14) -0.0210(15)
N21 0.0627(19) 0.118(3) 0.0455(15) -0.0144(15) 0.0068(14) -0.0536(19)
C22 0.0342(17) 0.071(2) 0.0366(16) -0.0012(13) 0.0031(14) -0.0188(16)
C52 0.0374(18) 0.0563(19) 0.0390(16) 0.0026(14) 0.0012(13) -0.0206(15)
C11 0.0341(17) 0.058(2) 0.0422(17) 0.0014(14) 0.0021(14) -0.0127(16)
C132 0.0429(18) 0.076(2) 0.0394(16) 0.0001(14) 0.0039(14) -0.0305(17)
C62 0.051(2) 0.072(2) 0.0484(19) -0.0041(16) 0.0020(16) -0.0292(18)
C21 0.0407(18) 0.078(2) 0.0385(17) -0.0047(14) 0.0043(14) -0.0322(17)
C111 0.0419(18) 0.069(2) 0.0471(18) 0.0020(14) -0.0042(15) -0.0291(17)
C122 0.0376(17) 0.081(2) 0.0400(16) 0.0001(14) -0.0006(14) -0.0252(17)
C102 0.045(2) 0.069(2) 0.0493(18) -0.0028(15) -0.0008(16) -0.0178(17)
C112 0.0344(18) 0.069(2) 0.0474(18) -0.0044(14) 0.0032(15) -0.0182(16)
C51 0.0362(18) 0.076(2) 0.0434(18) 0.0158(16) -0.0009(14) -0.0163(17)
C162 0.063(2) 0.066(2) 0.064(2) -0.0065(16) 0.0112(17) -0.0389(19)
C32 0.0371(18) 0.094(3) 0.0416(17) -0.0075(16) 0.0091(15) -0.0259(18)
C121 0.049(2) 0.102(3) 0.0444(17) -0.0046(16) 0.0081(15) -0.044(2)
C101 0.055(2) 0.070(2) 0.067(2) 0.0143(17) 0.0058(17) -0.0243(19)
C92 0.047(2) 0.076(2) 0.067(2) 0.0071(18) -0.0084(18) -0.0157(18)
C82 0.056(2) 0.091(3) 0.064(2) 0.0112(19) -0.0233(18) -0.035(2)
C61 0.054(2) 0.093(3) 0.056(2) 0.0030(18) 0.0125(18) -0.022(2)
C31 0.060(2) 0.106(3) 0.0495(19) -0.0145(18) 0.0095(17) -0.049(2)
C72 0.074(3) 0.085(3) 0.0496(19) -0.0029(17) -0.0091(19) -0.043(2)
C91 0.064(2) 0.091(3) 0.086(3) 0.033(2) 0.004(2) -0.035(2)
C152 0.087(3) 0.083(3) 0.076(2) -0.027(2) 0.010(2) -0.045(2)
C81 0.057(2) 0.115(3) 0.077(3) 0.035(2) 0.015(2) -0.028(3)
C71 0.057(2) 0.129(4) 0.064(2) 0.009(2) 0.021(2) -0.025(3)
C142 0.094(3) 0.096(3) 0.090(3) -0.042(2) 0.040(2) -0.049(3)
C2 0.074(3) 0.072(3) 0.128(4) -0.017(2) -0.006(3) -0.029(3)
C42 0.047(2) 0.192(5) 0.056(2) -0.013(2) 0.0152(18) -0.051(3)
C41 0.125(4) 0.194(5) 0.065(2) -0.037(3) 0.020(2) -0.122(4)
N2 0.072(3) 0.107(3) 0.241(5) -0.028(3) -0.004(3) -0.027(3)
C1 0.081(3) 0.098(4) 0.198(5) -0.051(3) 0.026(3) -0.037(3)
C131 0.066(2) 0.117(3) 0.0440(19) -0.0147(19) 0.0019(17) -0.051(2)
C161 0.068(3) 0.083(3) 0.089(3) -0.008(2) -0.005(2) -0.018(2)
C151 0.271(9) 0.150(6) 0.138(5) -0.066(4) -0.081(5) 0.094(5)
C141 0.199(6) 0.127(4) 0.096(4) -0.042(3) -0.029(4) -0.017(4)

loop_
_atom_type_symbol
_atom_type_description
_atom_type_scat_dispersion_real
_atom_type_scat_dispersion_imag
_atom_type_scat_source
C C 0.0033 0.0016 'International Tables Vol C Tables 4.2.6.8 and 6.1.1.4'
H H 0.0000 0.0000 'International Tables Vol C Tables 4.2.6.8 and 6.1.1.4'
N N 0.0061 0.0033 'International Tables Vol C Tables 4.2.6.8 and 6.1.1.4'
O O 0.0106 0.0060 'International Tables Vol C Tables 4.2.6.8 and 6.1.1.4'

loop_
_geom_angle_atom_site_label_1
_geom_angle_atom_site_label_2
_geom_angle_atom_site_label_3
_geom_angle
_geom_angle_site_symmetry_1
_geom_angle_site_symmetry_3
_geom_angle_publ_flag
C132 N32 H32 110.0(19) . . ?
C122 N32 C132 111.5(2) . . ?
C122 N32 C162 114.0(2) . . ?
C122 N32 H32 112.6(19) . . ?
C162 N32 C132 107.0(2) . . ?
C162 N32 H32 101(2) . . ?
C12 N12 N22 112.8(2) . . ?
C12 N12 C52 128.6(2) . . ?
C52 N12 N22 118.6(2) . . ?
N21 N11 C51 119.2(2) . . ?
C11 N11 N21 111.8(2) . . ?
C11 N11 C51 128.7(3) . . ?
C121 N31 H31 107.2(18) . . ?
C121 N31 C131 113.1(2) . . ?
C121 N31 C161 113.3(3) . . ?
C131 N31 H31 107.8(18) . . ?
C161 N31 H31 109.7(19) . . ?
C161 N31 C131 105.6(3) . . ?
C32 N22 N12 104.8(2) . . ?
O12 C12 N12 123.8(3) . . ?
O12 C12 C22 132.3(2) . . ?
N12 C12 C22 103.9(2) . . ?
C31 N21 N11 105.3(2) . . ?
C112 C22 C12 125.8(2) . . ?
C32 C22 C12 105.8(2) . . ?
C32 C22 C112 128.4(3) . . ?
C62 C52 N12 120.1(3) . . ?
C102 C52 N12 121.3(3) . . ?
C102 C52 C62 118.6(3) . . ?
O11 C11 N11 123.1(3) . . ?
O11 C11 C21 132.0(3) . . ?
N11 C11 C21 104.9(3) . . ?
N32 C132 H13A 110.7 . . ?
N32 C132 H13B 110.7 . . ?
H13A C132 H13B 108.8 . . ?
C142 C132 N32 105.4(2) . . ?
C142 C132 H13A 110.7 . . ?
C142 C132 H13B 110.7 . . ?
C52 C62 H62 120.0 . . ?
C72 C62 C52 120.1(3) . . ?
C72 C62 H62 120.0 . . ?
C11 C21 C111 126.4(3) . . ?
C11 C21 C31 105.5(2) . . ?
C31 C21 C111 127.9(3) . . ?
O111 C111 C21 125.9(3) . . ?
O111 C111 C121 117.3(2) . . ?
C21 C111 C121 116.8(2) . . ?
N32 C122 H12A 109.2 . . ?
N32 C122 H12B 109.2 . . ?
N32 C122 C112 111.9(2) . . ?
H12A C122 H12B 107.9 . . ?
C112 C122 H12A 109.2 . . ?
C112 C122 H12B 109.2 . . ?
C52 C102 H102 119.8 . . ?
C92 C102 C52 120.4(3) . . ?
C92 C102 H102 119.8 . . ?
O112 C112 C22 125.1(3) . . ?
O112 C112 C122 118.6(2) . . ?
C22 C112 C122 116.3(2) . . ?
C101 C51 N11 120.7(3) . . ?
C101 C51 C61 120.0(3) . . ?
C61 C51 N11 119.3(3) . . ?
N32 C162 H16A 110.6 . . ?
N32 C162 H16B 110.6 . . ?
H16A C162 H16B 108.7 . . ?
C152 C162 N32 105.7(2) . . ?
C152 C162 H16A 110.6 . . ?
C152 C162 H16B 110.6 . . ?
N22 C32 C22 112.7(3) . . ?
N22 C32 C42 119.8(3) . . ?
C22 C32 C42 127.5(3) . . ?
N31 C121 C111 111.1(2) . . ?
N31 C121 H12C 109.4 . . ?
N31 C121 H12D 109.4 . . ?
C111 C121 H12C 109.4 . . ?
C111 C121 H12D 109.4 . . ?
H12C C121 H12D 108.0 . . ?
C51 C101 H101 120.3 . . ?
C51 C101 C91 119.3(3) . . ?
C91 C101 H101 120.3 . . ?
C102 C92 H92 119.9 . . ?
C82 C92 C102 120.1(3) . . ?
C82 C92 H92 119.9 . . ?
C92 C82 H82 120.0 . . ?
C72 C82 C92 120.0(3) . . ?
C72 C82 H82 120.0 . . ?
C51 C61 H61 119.9 . . ?
C71 C61 C51 120.1(4) . . ?
C71 C61 H61 119.9 . . ?
N21 C31 C21 112.4(3) . . ?
N21 C31 C41 119.7(3) . . ?
C21 C31 C41 127.9(3) . . ?
C62 C72 H72 119.6 . . ?
C82 C72 C62 120.8(3) . . ?
C82 C72 H72 119.6 . . ?
C101 C91 H91 119.8 . . ?
C81 C91 C101 120.4(4) . . ?
C81 C91 H91 119.8 . . ?
C162 C152 H15A 111.0 . . ?
C162 C152 H15B 111.0 . . ?
C162 C152 C142 103.9(3) . . ?
H15A C152 H15B 109.0 . . ?
C142 C152 H15A 111.0 . . ?
C142 C152 H15B 111.0 . . ?
C91 C81 H81 120.0 . . ?
C71 C81 C91 119.9(4) . . ?
C71 C81 H81 120.0 . . ?
C61 C71 H71 119.9 . . ?
C81 C71 C61 120.2(4) . . ?
C81 C71 H71 119.9 . . ?
C132 C142 C152 105.5(3) . . ?
C132 C142 H14A 110.6 . . ?
C132 C142 H14B 110.6 . . ?
C152 C142 H14A 110.6 . . ?
C152 C142 H14B 110.6 . . ?
H14A C142 H14B 108.8 . . ?
N2 C2 C1 178.6(6) . . ?
C32 C42 H42A 109.5 . . ?
C32 C42 H42B 109.5 . . ?
C32 C42 H42C 109.5 . . ?
H42A C42 H42B 109.5 . . ?
H42A C42 H42C 109.5 . . ?
H42B C42 H42C 109.5 . . ?
C31 C41 H41A 109.5 . . ?
C31 C41 H41B 109.5 . . ?
C31 C41 H41C 109.5 . . ?
H41A C41 H41B 109.5 . . ?
H41A C41 H41C 109.5 . . ?
H41B C41 H41C 109.5 . . ?
C2 C1 H1A 109.5 . . ?
C2 C1 H1B 109.5 . . ?
C2 C1 H1C 109.5 . . ?
H1A C1 H1B 109.5 . . ?
H1A C1 H1C 109.5 . . ?
H1B C1 H1C 109.5 . . ?
N31 C131 H13C 110.7 . . ?
N31 C131 H13D 110.7 . . ?
H13C C131 H13D 108.8 . . ?
C141 C131 N31 105.0(3) . . ?
C141 C131 H13C 110.7 . . ?
C141 C131 H13D 110.7 . . ?
N31 C161 H16C 110.1 . . ?
N31 C161 H16D 110.1 . . ?
H16C C161 H16D 108.4 . . ?
C151 C161 N31 108.0(4) . . ?
C151 C161 H16C 110.1 . . ?
C151 C161 H16D 110.1 . . ?
C161 C151 H15C 109.7 . . ?
C161 C151 H15D 109.7 . . ?
C161 C151 C141 109.9(5) . . ?
H15C C151 H15D 108.2 . . ?
C141 C151 H15C 109.7 . . ?
C141 C151 H15D 109.7 . . ?
C131 C141 C151 106.1(4) . . ?
C131 C141 H14C 110.5 . . ?
C131 C141 H14D 110.5 . . ?
C151 C141 H14C 110.5 . . ?
C151 C141 H14D 110.5 . . ?
H14C C141 H14D 108.7 . . ?

loop_
_geom_bond_atom_site_label_1
_geom_bond_atom_site_label_2
_geom_bond_distance
_geom_bond_site_symmetry_2
_geom_bond_publ_flag
O12 C12 1.251(3) . ?
O11 C11 1.264(3) . ?
N32 C132 1.517(3) . ?
N32 C122 1.483(3) . ?
N32 C162 1.503(4) . ?
N32 H32 0.89(3) . ?
O111 C111 1.228(3) . ?
O112 C112 1.233(3) . ?
N12 N22 1.403(3) . ?
N12 C12 1.380(3) . ?
N12 C52 1.400(3) . ?
N11 N21 1.391(3) . ?
N11 C11 1.389(3) . ?
N11 C51 1.416(4) . ?
N31 C121 1.475(3) . ?
N31 H31 0.91(3) . ?
N31 C131 1.499(4) . ?
N31 C161 1.479(4) . ?
N22 C32 1.305(4) . ?
C12 C22 1.428(4) . ?
N21 C31 1.315(4) . ?
C22 C112 1.426(4) . ?
C22 C32 1.421(4) . ?
C52 C62 1.397(4) . ?
C52 C102 1.383(4) . ?
C11 C21 1.416(4) . ?
C132 H13A 0.9700 . ?
C132 H13B 0.9700 . ?
C132 C142 1.479(4) . ?
C62 H62 0.9300 . ?
C62 C72 1.369(4) . ?
C21 C111 1.418(4) . ?
C21 C31 1.418(4) . ?
C111 C121 1.520(4) . ?
C122 H12A 0.9700 . ?
C122 H12B 0.9700 . ?
C122 C112 1.517(4) . ?
C102 H102 0.9300 . ?
C102 C92 1.378(4) . ?
C51 C101 1.378(4) . ?
C51 C61 1.386(4) . ?
C162 H16A 0.9700 . ?
C162 H16B 0.9700 . ?
C162 C152 1.480(4) . ?
C32 C42 1.495(4) . ?
C121 H12C 0.9700 . ?
C121 H12D 0.9700 . ?
C101 H101 0.9300 . ?
C101 C91 1.392(4) . ?
C92 H92 0.9300 . ?
C92 C82 1.375(4) . ?
C82 H82 0.9300 . ?
C82 C72 1.360(5) . ?
C61 H61 0.9300 . ?
C61 C71 1.380(5) . ?
C31 C41 1.497(5) . ?
C72 H72 0.9300 . ?
C91 H91 0.9300 . ?
C91 C81 1.381(5) . ?
C152 H15A 0.9700 . ?
C152 H15B 0.9700 . ?
C152 C142 1.510(4) . ?
C81 H81 0.9300 . ?
C81 C71 1.369(5) . ?
C71 H71 0.9300 . ?
C142 H14A 0.9700 . ?
C142 H14B 0.9700 . ?
C2 N2 1.129(5) . ?
C2 C1 1.418(6) . ?
C42 H42A 0.9600 . ?
C42 H42B 0.9600 . ?
C42 H42C 0.9600 . ?
C41 H41A 0.9600 . ?
C41 H41B 0.9600 . ?
C41 H41C 0.9600 . ?
C1 H1A 0.9600 . ?
C1 H1B 0.9600 . ?
C1 H1C 0.9600 . ?
C131 H13C 0.9700 . ?
C131 H13D 0.9700 . ?
C131 C141 1.473(6) . ?
C161 H16C 0.9700 . ?
C161 H16D 0.9700 . ?
C161 C151 1.343(6) . ?
C151 H15C 0.9700 . ?
C151 H15D 0.9700 . ?
C151 C141 1.497(7) . ?
C141 H14C 0.9700 . ?
C141 H14D 0.9700 . ?

loop_
_geom_hbond_atom_site_label_D
_geom_hbond_atom_site_label_H
_geom_hbond_atom_site_label_A
_geom_hbond_distance_DH
_geom_hbond_distance_HA
_geom_hbond_distance_DA
_geom_hbond_angle_DHA
_geom_hbond_site_symmetry_A
_geom_hbond_publ_flag
C132 H13A O111 0.97 2.30 3.261(3) 168.5 . yes
C122 H12B N2 0.97 2.64 3.357(5) 130.6 1_655 yes
C102 H102 O12 0.93 2.51 2.989(3) 112.4 . yes
C162 H16B N22 0.97 2.56 3.511(4) 166.3 2_776 yes
C121 H12C O11 0.97 2.33 2.886(3) 115.8 . yes
C121 H12D O112 0.97 2.52 3.275(4) 134.7 1_455 yes
C101 H101 O11 0.93 2.47 2.949(4) 112.5 . yes
N31 H31 O12 0.91(3) 1.94(3) 2.771(3) 151(2) . yes
C161 H16C N2 0.97 2.58 3.446(6) 148.9 1_655 yes
N32 H32 O11 0.89(3) 1.96(3) 2.782(3) 153(3) 1_655 yes

loop_
_geom_torsion_atom_site_label_1
_geom_torsion_atom_site_label_2
_geom_torsion_atom_site_label_3
_geom_torsion_atom_site_label_4
_geom_torsion
_geom_torsion_site_symmetry_1
_geom_torsion_site_symmetry_2
_geom_torsion_site_symmetry_3
_geom_torsion_site_symmetry_4
_geom_torsion_publ_flag
O12 C12 C22 C112 -1.9(5) . . . . ?
O12 C12 C22 C32 178.5(3) . . . . ?
O11 C11 C21 C111 -8.5(6) . . . . ?
O11 C11 C21 C31 176.0(3) . . . . ?
N32 C132 C142 C152 -26.0(4) . . . . ?
N32 C122 C112 O112 14.0(4) . . . . ?
N32 C122 C112 C22 -167.1(3) . . . . ?
N32 C162 C152 C142 -31.4(4) . . . . ?
O111 C111 C121 N31 16.9(4) . . . . ?
N12 N22 C32 C22 0.7(4) . . . . ?
N12 N22 C32 C42 -177.3(3) . . . . ?
N12 C12 C22 C112 179.6(3) . . . . ?
N12 C12 C22 C32 0.0(3) . . . . ?
N12 C52 C62 C72 -176.3(3) . . . . ?
N12 C52 C102 C92 177.8(3) . . . . ?
N11 N21 C31 C21 1.1(4) . . . . ?
N11 N21 C31 C41 179.6(3) . . . . ?
N11 C11 C21 C111 173.6(3) . . . . ?
N11 C11 C21 C31 -1.9(3) . . . . ?
N11 C51 C101 C91 -176.5(3) . . . . ?
N11 C51 C61 C71 177.5(3) . . . . ?
N31 C131 C141 C151 7.5(6) . . . . ?
N31 C161 C151 C141 -19.9(8) . . . . ?
N22 N12 C12 O12 -178.2(3) . . . . ?
N22 N12 C12 C22 0.5(3) . . . . ?
N22 N12 C52 C62 31.8(4) . . . . ?
N22 N12 C52 C102 -146.3(3) . . . . ?
C12 N12 N22 C32 -0.7(4) . . . . ?
C12 N12 C52 C62 -146.7(3) . . . . ?
C12 N12 C52 C102 35.2(5) . . . . ?
C12 C22 C112 O112 175.6(3) . . . . ?
C12 C22 C112 C122 -3.1(5) . . . . ?
C12 C22 C32 N22 -0.5(4) . . . . ?
C12 C22 C32 C42 177.4(4) . . . . ?
N21 N11 C11 O11 -175.4(3) . . . . ?
N21 N11 C11 C21 2.7(3) . . . . ?
N21 N11 C51 C101 -155.7(3) . . . . ?
N21 N11 C51 C61 25.6(4) . . . . ?
C52 N12 N22 C32 -179.4(3) . . . . ?
C52 N12 C12 O12 0.3(5) . . . . ?
C52 N12 C12 C22 179.0(3) . . . . ?
C52 C62 C72 C82 -2.0(5) . . . . ?
C52 C102 C92 C82 -1.0(5) . . . . ?
C11 N11 N21 C31 -2.4(4) . . . . ?
C11 N11 C51 C101 31.9(5) . . . . ?
C11 N11 C51 C61 -146.8(3) . . . . ?
C11 C21 C111 O111 -173.4(3) . . . . ?
C11 C21 C111 C121 6.9(5) . . . . ?
C11 C21 C31 N21 0.5(4) . . . . ?
C11 C21 C31 C41 -177.8(4) . . . . ?
C132 N32 C122 C112 -168.7(2) . . . . ?
C132 N32 C162 C152 15.7(3) . . . . ?
C62 C52 C102 C92 -0.3(5) . . . . ?
C21 C111 C121 N31 -163.3(3) . . . . ?
C111 C21 C31 N21 -174.9(3) . . . . ?
C111 C21 C31 C41 6.8(6) . . . . ?
C122 N32 C132 C142 -118.7(3) . . . . ?
C122 N32 C162 C152 139.4(3) . . . . ?
C102 C52 C62 C72 1.8(5) . . . . ?
C102 C92 C82 C72 0.9(5) . . . . ?
C112 C22 C32 N22 180.0(3) . . . . ?
C112 C22 C32 C42 -2.1(6) . . . . ?
C51 N11 N21 C31 -176.0(3) . . . . ?
C51 N11 C11 O11 -2.6(5) . . . . ?
C51 N11 C11 C21 175.5(3) . . . . ?
C51 C101 C91 C81 -0.8(5) . . . . ?
C51 C61 C71 C81 -1.2(6) . . . . ?
C162 N32 C132 C142 6.6(3) . . . . ?
C162 N32 C122 C112 70.0(3) . . . . ?
C162 C152 C142 C132 36.0(4) . . . . ?
C32 C22 C112 O112 -4.9(6) . . . . ?
C32 C22 C112 C122 176.3(3) . . . . ?
C121 N31 C131 C141 -143.1(4) . . . . ?
C121 N31 C161 C151 148.6(5) . . . . ?
C101 C51 C61 C71 -1.2(5) . . . . ?
C101 C91 C81 C71 -1.6(6) . . . . ?
C92 C82 C72 C62 0.7(5) . . . . ?
C61 C51 C101 C91 2.2(5) . . . . ?
C31 C21 C111 O111 1.1(6) . . . . ?
C31 C21 C111 C121 -178.6(3) . . . . ?
C91 C81 C71 C61 2.6(6) . . . . ?
C131 N31 C121 C111 -164.7(3) . . . . ?
C131 N31 C161 C151 24.2(5) . . . . ?
C161 N31 C121 C111 75.1(4) . . . . ?
C161 N31 C131 C141 -18.7(4) . . . . ?
C161 C151 C141 C131 7.7(8) . . . . ?

loop_
_twin_individual_id
_twin_individual_mass_fraction_refined
_oxdiff_twin_reflns_isolated
_oxdiff_twin_reflns_overlapped
_twin_individual_twin_lattice_type
_twin_individual_twin_matrix_11
_twin_individual_twin_matrix_12
_twin_individual_twin_matrix_13
_twin_individual_twin_matrix_21
_twin_individual_twin_matrix_22
_twin_individual_twin_matrix_23
_twin_individual_twin_matrix_31
_twin_individual_twin_matrix_32
_twin_individual_twin_matrix_33
1 0.4899(13) 19936 20028 ref 1.0000 0.0000 0.0000 0.0000 1.0000 0.0000 0.0000 0.0000 1.0000
2 0.5101(13) 19867 20028 nmt 1.0011 -0.0018 -0.0013 0.8252 -1.0014 -0.0010 0.0074 0.0009 -1.0003
